data_7213724
loop_
_publ_author_name
'Golenya, Irina A.'
'Gumienna-Kontecka, Elzbieta'
'Haukka, Matti'
'Korsun, Oleksandr M.'
'Kalugin, Oleg N.'
'Fritsky, Igor O.'

_publ_section_title
;
 Copper(ii) complexes of 3- and 4-picolinehydroxamic acids: from
 mononuclear compounds to 1D- and 2D-coordination polymers
;
_journal_issue 10
_journal_name_full CrystEngComm
_journal_page_first 1904
_journal_paper_doi 10.1039/c3ce42343c
_journal_volume 16
_journal_year 2014
_chemical_formula_moiety 'C12 H12 Cl2 Cu N4 O12'
_chemical_formula_sum 'C12 H12 Cl2 Cu N4 O12'
_chemical_formula_weight 538.70
_chemical_name_systematic
;
 ?
;
_space_group_IT_number 15
_symmetry_cell_setting monoclinic
_symmetry_space_group_name_Hall '-C 2yc'
_symmetry_space_group_name_H-M 'C 1 2/c 1'
_atom_sites_solution_hydrogens geom
_atom_sites_solution_primary direct
_atom_sites_solution_secondary difmap
_audit_creation_method SHELXL-97
_cell_angle_alpha 90.00
_cell_angle_beta 110.535(2)
_cell_angle_gamma 90.00
_cell_formula_units_Z 4
_cell_length_a 14.1287(7)
_cell_length_b 8.6553(3)
_cell_length_c 15.7370(8)
_cell_measurement_reflns_used 6668
_cell_measurement_temperature 120(2)
_cell_measurement_theta_max 27.48
_cell_measurement_theta_min 1.00
_cell_volume 1802.17(14)
_computing_cell_refinement 'Denzo/Scalepack (Otwinowski & Minor, 1997)'
_computing_data_collection 'Collect (Nonius BV, 1997-2000)'
_computing_data_reduction 'Denzo/Scalepack (Otwinowski & Minor, 1997)'
_computing_molecular_graphics 'SHELXTL (Sheldrick, 2003)'
_computing_publication_material 'SHELXL-97 (Sheldrick, 1997)'
_computing_structure_refinement 'SHELXL-97 (Sheldrick, 1997)'
_computing_structure_solution 'SHELXS-97 (Sheldrick, 1997)'
_diffrn_ambient_temperature 120(2)
_diffrn_detector_area_resol_mean 9
_diffrn_measured_fraction_theta_full 0.991
_diffrn_measured_fraction_theta_max 0.991
_diffrn_measurement_device '95mm CCD camera on \k-goniostat'
_diffrn_measurement_device_type 'Nonius KappaCCD'
_diffrn_measurement_method '\f scans and \w scans with \k offset'
_diffrn_radiation_monochromator 'horizontally mounted graphite crystal'
_diffrn_radiation_source 'fine-focus sealed tube'
_diffrn_radiation_type MoK\a
_diffrn_radiation_wavelength 0.71073
_diffrn_reflns_av_R_equivalents 0.0370
_diffrn_reflns_av_sigmaI/netI 0.0311
_diffrn_reflns_limit_h_max 18
_diffrn_reflns_limit_h_min -18
_diffrn_reflns_limit_k_max 11
_diffrn_reflns_limit_k_min -11
_diffrn_reflns_limit_l_max 19
_diffrn_reflns_limit_l_min -20
_diffrn_reflns_number 10729
_diffrn_reflns_theta_full 27.51
_diffrn_reflns_theta_max 27.51
_diffrn_reflns_theta_min 2.81
_exptl_absorpt_coefficient_mu 1.587
_exptl_absorpt_correction_T_max 0.8324
_exptl_absorpt_correction_T_min 0.7097
_exptl_absorpt_correction_type multi-scan
_exptl_absorpt_process_details 'SADABS v.2.10 (Sheldrick, 2003)'
_exptl_crystal_colour green
_exptl_crystal_density_diffrn 1.985
_exptl_crystal_density_method 'not measured'
_exptl_crystal_description block
_exptl_crystal_F_000 1084
_exptl_crystal_size_max 0.23
_exptl_crystal_size_mid 0.15
_exptl_crystal_size_min 0.12
_refine_diff_density_max 0.461
_refine_diff_density_min -0.633
_refine_diff_density_rms 0.078
_refine_ls_extinction_method none
_refine_ls_goodness_of_fit_ref 1.059
_refine_ls_hydrogen_treatment mixed
_refine_ls_matrix_type full
_refine_ls_number_parameters 178
_refine_ls_number_reflns 2057
_refine_ls_number_restraints 3
_refine_ls_restrained_S_all 1.059
_refine_ls_R_factor_all 0.0404
_refine_ls_R_factor_gt 0.0323
_refine_ls_shift/su_max 0.000
_refine_ls_shift/su_mean 0.000
_refine_ls_structure_factor_coef Fsqd
_refine_ls_weighting_details 'calc w=1/[\s^2^(Fo^2^)+(0.0530P)^2^+2.0829P] where P=(Fo^2^+2Fc^2^)/3'
_refine_ls_weighting_scheme calc
_refine_ls_wR_factor_gt 0.0857
_refine_ls_wR_factor_ref 0.0912
_reflns_number_gt 1746
_reflns_number_total 2057
_reflns_threshold_expression >2sigma(I)
_cod_data_source_file c3ce42343c.txt
_cod_data_source_block 97dx
_cod_original_sg_symbol_H-M 'C 2/c'
_cod_database_code 7213724

loop_
_symmetry_equiv_pos_as_xyz
'x, y, z'
'-x, y, -z+1/2'
'x+1/2, y+1/2, z'
'-x+1/2, y+1/2, -z+1/2'
'-x, -y, -z'
'x, -y, z-1/2'
'-x+1/2, -y+1/2, -z'
'x+1/2, -y+1/2, z-1/2'

loop_
_atom_site_label
_atom_site_type_symbol
_atom_site_fract_x
_atom_site_fract_y
_atom_site_fract_z
_atom_site_U_iso_or_equiv
_atom_site_adp_type
_atom_site_occupancy
_atom_site_symmetry_multiplicity
_atom_site_calc_flag
_atom_site_refinement_flags
_atom_site_disorder_assembly
_atom_site_disorder_group
Cu1 Cu 0.2500 0.7500 0.5000 0.01757(14) Uani 1 2 d S . .
Cl1 Cl -0.03389(4) 0.76488(5) 0.40513(4) 0.02137(16) Uani 1 1 d D . .
O1 O 0.27029(11) 0.88460(16) 0.60226(9) 0.0197(3) Uani 1 1 d . . .
O2 O 0.29805(11) 0.92226(15) 0.44917(9) 0.0190(3) Uani 1 1 d . . .
O3 O 0.05127(13) 0.8602(2) 0.41080(13) 0.0376(4) Uani 1 1 d . A .
O4 O -0.0112(15) 0.6128(14) 0.3842(13) 0.038(3) Uani 0.48(4) 1 d PD A 1
O5 O -0.1253(9) 0.819(2) 0.3407(12) 0.043(3) Uani 0.48(4) 1 d PD A 1
O6 O -0.0343(14) 0.7627(19) 0.4973(6) 0.037(3) Uani 0.48(4) 1 d PD A 1
O4B O -0.0174(14) 0.6030(11) 0.4091(13) 0.039(3) Uani 0.52(4) 1 d PD A 2
O5B O -0.1136(11) 0.799(2) 0.3198(8) 0.041(2) Uani 0.52(4) 1 d PD A 2
O6B O -0.0794(17) 0.8070(14) 0.4730(12) 0.047(4) Uani 0.52(4) 1 d PD A 2
N1 N 0.32457(13) 1.03670(19) 0.51363(11) 0.0167(3) Uani 1 1 d . . .
H1N H 0.360(2) 1.110(3) 0.5040(17) 0.027(6) Uiso 1 1 d . . .
N2 N 0.36369(13) 1.1779(2) 0.81671(11) 0.0178(3) Uani 1 1 d . . .
H2N H 0.3600(19) 1.147(3) 0.8662(18) 0.029(7) Uiso 1 1 d . . .
C1 C 0.30986(14) 1.0108(2) 0.59012(13) 0.0162(4) Uani 1 1 d . . .
C2 C 0.33853(14) 1.1282(2) 0.66305(13) 0.0160(4) Uani 1 1 d . . .
C3 C 0.35754(16) 1.2836(2) 0.65181(14) 0.0185(4) Uani 1 1 d . . .
H3 H 0.3556 1.3205 0.5944 0.022 Uiso 1 1 calc R . .
C4 C 0.37929(15) 1.3842(2) 0.72515(15) 0.0203(4) Uani 1 1 d . . .
H4 H 0.3922 1.4903 0.7182 0.024 Uiso 1 1 calc R . .
C5 C 0.38190(15) 1.3281(2) 0.80821(14) 0.0196(4) Uani 1 1 d . . .
H5 H 0.3965 1.3955 0.8589 0.024 Uiso 1 1 calc R . .
C6 C 0.34182(14) 1.0780(2) 0.74764(13) 0.0178(4) Uani 1 1 d . . .
H6 H 0.3286 0.9728 0.7566 0.021 Uiso 1 1 calc R . .

loop_
_atom_site_aniso_label
_atom_site_aniso_U_11
_atom_site_aniso_U_22
_atom_site_aniso_U_33
_atom_site_aniso_U_23
_atom_site_aniso_U_13
_atom_site_aniso_U_12
Cu1 0.0231(2) 0.0171(2) 0.0166(2) -0.00280(12) 0.01207(16) -0.00409(12)
Cl1 0.0266(3) 0.0175(3) 0.0242(3) 0.00224(17) 0.0143(2) -0.00120(17)
O1 0.0255(7) 0.0182(7) 0.0192(7) -0.0028(5) 0.0128(6) -0.0051(6)
O2 0.0247(7) 0.0182(7) 0.0172(7) -0.0046(5) 0.0110(6) -0.0050(6)
O3 0.0312(9) 0.0339(9) 0.0533(11) -0.0009(8) 0.0218(8) -0.0089(7)
O4 0.030(4) 0.024(3) 0.046(7) -0.010(3) -0.003(4) 0.004(3)
O5 0.016(2) 0.039(5) 0.072(6) 0.024(5) 0.013(4) 0.014(2)
O6 0.045(6) 0.050(5) 0.022(3) -0.007(2) 0.019(3) -0.024(4)
O4B 0.031(3) 0.019(2) 0.058(7) 0.011(3) 0.002(5) 0.0050(17)
O5B 0.036(4) 0.032(4) 0.055(4) 0.014(3) 0.013(3) 0.007(3)
O6B 0.066(8) 0.047(4) 0.045(5) -0.016(3) 0.042(6) -0.020(4)
N1 0.0184(8) 0.0168(8) 0.0176(8) -0.0024(6) 0.0098(7) -0.0024(6)
N2 0.0211(9) 0.0193(8) 0.0154(8) -0.0001(7) 0.0094(7) -0.0011(7)
C1 0.0157(9) 0.0164(9) 0.0176(9) 0.0008(7) 0.0073(7) 0.0021(7)
C2 0.0152(9) 0.0179(9) 0.0163(10) -0.0002(7) 0.0072(7) 0.0016(7)
C3 0.0188(10) 0.0202(9) 0.0193(10) 0.0016(8) 0.0102(8) 0.0010(8)
C4 0.0211(10) 0.0171(9) 0.0261(10) -0.0007(8) 0.0126(8) -0.0006(8)
C5 0.0196(10) 0.0185(10) 0.0222(10) -0.0037(8) 0.0093(8) -0.0009(8)
C6 0.0182(10) 0.0167(9) 0.0208(10) -0.0008(7) 0.0098(8) -0.0010(7)

loop_
_atom_type_symbol
_atom_type_description
_atom_type_scat_dispersion_real
_atom_type_scat_dispersion_imag
_atom_type_scat_source
C C 0.0033 0.0016 'International Tables Vol C Tables 4.2.6.8 and 6.1.1.4'
H H 0.0000 0.0000 'International Tables Vol C Tables 4.2.6.8 and 6.1.1.4'
N N 0.0061 0.0033 'International Tables Vol C Tables 4.2.6.8 and 6.1.1.4'
O O 0.0106 0.0060 'International Tables Vol C Tables 4.2.6.8 and 6.1.1.4'
Cl Cl 0.1484 0.1585 'International Tables Vol C Tables 4.2.6.8 and 6.1.1.4'
Cu Cu 0.3201 1.2651 'International Tables Vol C Tables 4.2.6.8 and 6.1.1.4'

loop_
_geom_angle_atom_site_label_1
_geom_angle_atom_site_label_2
_geom_angle_atom_site_label_3
_geom_angle
_geom_angle_site_symmetry_1
_geom_angle_site_symmetry_3
_geom_angle_publ_flag
O2 Cu1 O2 180.00(5) . 7_566 ?
O2 Cu1 O1 84.71(6) . . ?
O2 Cu1 O1 95.29(6) 7_566 . ?
O2 Cu1 O1 95.29(6) . 7_566 n
O2 Cu1 O1 84.71(6) 7_566 7_566 n
O1 Cu1 O1 180.0 . 7_566 ?
O2 Cu1 O3 88.05(5) . . ?
O2 Cu1 O3 91.95(5) 7_566 . ?
O1 Cu1 O3 92.39(6) . . ?
O1 Cu1 O3 87.61(6) 7_566 . ?
O5 Cl1 O4 111.2(11) . . ?
O5 Cl1 O3 113.0(8) . . ?
O4 Cl1 O3 107.1(9) . . ?
O4B Cl1 O5B 107.8(10) . . n
O5 Cl1 O6 113.5(5) . . ?
O4 Cl1 O6 107.5(5) . . ?
O3 Cl1 O6 104.0(3) . . ?
O4B Cl1 O6B 108.6(5) . . n
O5B Cl1 O6B 103.1(6) . . n
C1 O1 Cu1 109.79(12) . . n
N1 O2 Cu1 107.25(10) . . n
Cl1 O3 Cu1 120.10(10) . . n
C1 N1 O2 117.72(16) . . ?
C1 N1 H1N 125.5(17) . . n
O2 N1 H1N 115.6(17) . . n
C6 N2 C5 122.90(18) . . ?
C6 N2 H2N 118.2(18) . . n
C5 N2 H2N 118.6(18) . . n
O1 C1 N1 120.31(17) . . ?
O1 C1 C2 119.25(17) . . ?
N1 C1 C2 120.43(17) . . ?
C6 C2 C3 118.76(18) . . ?
C6 C2 C1 115.97(17) . . ?
C3 C2 C1 125.21(18) . . ?
C4 C3 C2 119.64(19) . . ?
C4 C3 H3 120.2 . . n
C2 C3 H3 120.2 . . n
C5 C4 C3 119.30(19) . . ?
C5 C4 H4 120.3 . . n
C3 C4 H4 120.3 . . n
N2 C5 C4 119.48(18) . . ?
N2 C5 H5 120.3 . . n
C4 C5 H5 120.3 . . n
N2 C6 C2 119.91(18) . . ?
N2 C6 H6 120.0 . . n
C2 C6 H6 120.0 . . n

loop_
_geom_bond_atom_site_label_1
_geom_bond_atom_site_label_2
_geom_bond_distance
_geom_bond_site_symmetry_2
_geom_bond_publ_flag
Cu1 O1 1.9250(13) . ?
Cu1 O1 1.9250(13) 7_566 n
Cu1 O2 1.9248(14) . ?
Cu1 O2 1.9248(14) 7_566 n
Cu1 O3 2.8282(18) . ?
Cl1 O5 1.412(10) . ?
Cl1 O4B 1.418(9) . ?
Cl1 O4 1.420(10) . ?
Cl1 O3 1.4356(16) . ?
Cl1 O5B 1.449(10) . ?
Cl1 O6 1.453(5) . ?
Cl1 O6B 1.473(6) . ?
O1 C1 1.272(2) . ?
O2 N1 1.373(2) . ?
N1 C1 1.311(3) . ?
N1 H1N 0.86(3) . n
N2 C6 1.337(3) . ?
N2 C5 1.341(3) . ?
N2 H2N 0.84(3) . n
C1 C2 1.479(3) . ?
C2 C6 1.385(3) . ?
C2 C3 1.395(3) . ?
C3 C4 1.391(3) . ?
C3 H3 0.9500 . n
C4 C5 1.383(3) . ?
C4 H4 0.9500 . n
C5 H5 0.9500 . n
C6 H6 0.9500 . n

loop_
_geom_hbond_atom_site_label_D
_geom_hbond_atom_site_label_H
_geom_hbond_atom_site_label_A
_geom_hbond_distance_DH
_geom_hbond_distance_HA
_geom_hbond_distance_DA
_geom_hbond_angle_DHA
_geom_hbond_site_symmetry_A
N1 H1N O6 0.86(3) 2.02(3) 2.868(6) 169(3) 3
N1 H1N O6B 0.86(3) 2.04(3) 2.886(7) 170(3) 3
N2 H2N O2 0.84(3) 1.90(3) 2.704(2) 158(2) 6_576

loop_
_geom_torsion_atom_site_label_1
_geom_torsion_atom_site_label_2
_geom_torsion_atom_site_label_3
_geom_torsion_atom_site_label_4
_geom_torsion
_geom_torsion_site_symmetry_1
_geom_torsion_publ_flag
O2 Cu1 O1 C1 -4.25(13) . n
O2 Cu1 O1 C1 175.75(13) 7_566 n
O3 Cu1 O1 C1 -92.07(13) . n
O1 Cu1 O2 N1 3.42(11) . n
O1 Cu1 O2 N1 -176.58(11) 7_566 n
O3 Cu1 O2 N1 95.99(11) . n
O5 Cl1 O3 Cu1 -165.3(10) . n
O4B Cl1 O3 Cu1 -26.0(9) . n
O4 Cl1 O3 Cu1 -42.4(8) . n
O5B Cl1 O3 Cu1 -147.0(7) . n
O6 Cl1 O3 Cu1 71.2(10) . n
O6B Cl1 O3 Cu1 100.2(11) . n
O2 Cu1 O3 Cl1 168.24(12) . n
O2 Cu1 O3 Cl1 -11.76(12) 7_566 n
O1 Cu1 O3 Cl1 -107.14(11) . n
O1 Cu1 O3 Cl1 72.86(11) 7_566 n
Cu1 O2 N1 C1 -2.21(19) . n
Cu1 O1 C1 N1 4.3(2) . n
Cu1 O1 C1 C2 -176.03(13) . n
O2 N1 C1 O1 -1.5(3) . n
O2 N1 C1 C2 178.89(16) . n
O1 C1 C2 C6 14.5(3) . n
N1 C1 C2 C6 -165.83(17) . n
O1 C1 C2 C3 -162.50(19) . n
N1 C1 C2 C3 17.1(3) . n
C6 C2 C3 C4 0.0(3) . n
C1 C2 C3 C4 176.98(19) . n
C2 C3 C4 C5 0.1(3) . n
C6 N2 C5 C4 -0.7(3) . n
C3 C4 C5 N2 0.2(3) . n
C5 N2 C6 C2 0.8(3) . n
C3 C2 C6 N2 -0.5(3) . n
C1 C2 C6 N2 -177.73(17) . n
